data_2223283
loop_
_publ_author_name
'Shafiq, Zahid'
'Yaqub, Muhammad'
'Tahir, M. Nawaz'
'Nawaz, Mian Hasnain'
'Iqbal, M. Saeed'

_publ_section_title
;
 <i>N</i>'-[(1<i>E</i>)-1-(4-Chlorophenyl)ethylidene]formohydrazide
;
_journal_coeditor_code BQ2157
_journal_issue 10
_journal_name_full 'Acta Crystallographica Section E'
_journal_page_first o2494
_journal_paper_doi 10.1107/S1600536809037143
_journal_volume 65
_journal_year 2009
_chemical_formula_iupac 'C9 H9 Cl N2 O'
_chemical_formula_moiety 'C9 H9 Cl N2 O'
_chemical_formula_sum 'C9 H9 Cl N2 O'
_chemical_formula_weight 196.63
_chemical_name_systematic
;
<i>N</i>'-[(1<i>E</i>)-1-(4-Chlorophenyl)ethylidene]formohydrazide
;
_space_group_IT_number 14
_symmetry_cell_setting monoclinic
_symmetry_space_group_name_Hall '-P 2ybc'
_symmetry_space_group_name_H-M 'P 1 21/c 1'
_atom_sites_solution_hydrogens geom
_atom_sites_solution_primary direct
_atom_sites_solution_secondary difmap
_audit_creation_method SHELXL97
_cell_angle_alpha 90
_cell_angle_beta 93.900(4)
_cell_angle_gamma 90
_cell_formula_units_Z 4
_cell_length_a 5.9373(5)
_cell_length_b 6.2178(4)
_cell_length_c 25.3495(18)
_cell_measurement_reflns_used 1864
_cell_measurement_temperature 296(2)
_cell_measurement_theta_max 27.95
_cell_measurement_theta_min 2.28
_cell_volume 933.66(12)
_computing_cell_refinement 'SAINT (Bruker, 2007)'
_computing_data_collection 'APEX2 (Bruker, 2007)'
_computing_data_reduction 'SAINT (Bruker, 2007)'
_computing_molecular_graphics 'ORTEP-3 for Windows (Farrugia, 1997) and PLATON (Spek, 2009)'
_computing_publication_material
;
WinGX (Farrugia, 1999) and PLATON (Spek, 2009)
;
_computing_structure_refinement 'SHELXL97 (Sheldrick, 2008)'
_computing_structure_solution 'SHELXS97 (Sheldrick, 2008)'
_diffrn_ambient_temperature 296(2)
_diffrn_detector_area_resol_mean 7.40
_diffrn_measured_fraction_theta_full 0.997
_diffrn_measured_fraction_theta_max 0.997
_diffrn_measurement_device_type 'Bruker Kappa APEXII CCD'
_diffrn_measurement_method \w
_diffrn_radiation_monochromator graphite
_diffrn_radiation_source 'fine-focus sealed tube'
_diffrn_radiation_type MoK\a
_diffrn_radiation_wavelength 0.71073
_diffrn_reflns_av_R_equivalents 0.0248
_diffrn_reflns_av_sigmaI/netI 0.0312
_diffrn_reflns_limit_h_max 7
_diffrn_reflns_limit_h_min -7
_diffrn_reflns_limit_k_max 8
_diffrn_reflns_limit_k_min -8
_diffrn_reflns_limit_l_max 32
_diffrn_reflns_limit_l_min -33
_diffrn_reflns_number 9690
_diffrn_reflns_theta_full 28.30
_diffrn_reflns_theta_max 28.30
_diffrn_reflns_theta_min 3.22
_diffrn_standards_number 0
_exptl_absorpt_coefficient_mu 0.368
_exptl_absorpt_correction_T_max 0.940
_exptl_absorpt_correction_T_min 0.914
_exptl_absorpt_correction_type multi-scan
_exptl_absorpt_process_details '(SADABS; Bruker, 2005)'
_exptl_crystal_colour Colorless
_exptl_crystal_density_diffrn 1.399
_exptl_crystal_density_method 'not measured'
_exptl_crystal_description prismatic
_exptl_crystal_F_000 408
_exptl_crystal_size_max 0.25
_exptl_crystal_size_mid 0.22
_exptl_crystal_size_min 0.18
_refine_diff_density_max 0.261
_refine_diff_density_min -0.200
_refine_ls_goodness_of_fit_ref 1.049
_refine_ls_hydrogen_treatment constr
_refine_ls_matrix_type full
_refine_ls_number_parameters 119
_refine_ls_number_reflns 2311
_refine_ls_number_restraints 0
_refine_ls_restrained_S_all 1.049
_refine_ls_R_factor_all 0.0894
_refine_ls_R_factor_gt 0.0503
_refine_ls_shift/su_max 0.000
_refine_ls_shift/su_mean 0.000
_refine_ls_structure_factor_coef Fsqd
_refine_ls_weighting_details 'calc w=1/[\s^2^(Fo^2^)+(0.0631P)^2^+0.2896P] where P=(Fo^2^+2Fc^2^)/3'
_refine_ls_weighting_scheme calc
_refine_ls_wR_factor_gt 0.1278
_refine_ls_wR_factor_ref 0.1496
_reflns_number_gt 1426
_reflns_number_total 2311
_reflns_threshold_expression I>2\s(I)
_cod_data_source_file bq2157.cif
_cod_data_source_block I
_cod_original_sg_symbol_H-M 'P 21/c'
_cod_database_code 2223283
_cod_database_fobs_code 2223283

loop_
_symmetry_equiv_pos_site_id
_symmetry_equiv_pos_as_xyz
1 x,y,z
2 -x,1/2+y,1/2-z
3 -x,-y,-z
4 x,1/2-y,1/2+z

loop_
_atom_site_aniso_label
_atom_site_aniso_U_11
_atom_site_aniso_U_22
_atom_site_aniso_U_33
_atom_site_aniso_U_12
_atom_site_aniso_U_13
_atom_site_aniso_U_23
Cl1 0.0897(6) 0.0672(5) 0.0858(5) -0.0185(3) 0.0123(4) -0.0250(3)
O1 0.0641(12) 0.0777(12) 0.0818(12) -0.0196(9) 0.0177(9) -0.0322(10)
N1 0.0503(11) 0.0477(10) 0.0521(10) -0.0062(8) 0.0042(8) -0.0047(8)
N2 0.0498(11) 0.0522(12) 0.0592(12) -0.0094(9) 0.0059(9) -0.0090(9)
C1 0.0426(12) 0.0427(11) 0.0491(12) -0.0028(9) 0.0055(9) 0.0032(9)
C2 0.0555(15) 0.0653(15) 0.0647(15) -0.0166(12) 0.0207(11) -0.0094(11)
C3 0.0656(17) 0.0681(16) 0.0649(15) -0.0096(13) 0.0224(12) -0.0138(12)
C4 0.0548(14) 0.0467(12) 0.0553(13) -0.0031(10) 0.0032(10) -0.0035(9)
C5 0.0566(15) 0.0567(14) 0.0756(16) -0.0178(11) 0.0215(12) -0.0066(12)
C6 0.0558(14) 0.0593(14) 0.0658(14) -0.0143(11) 0.0252(11) -0.0120(11)
C7 0.0454(12) 0.0467(12) 0.0524(12) -0.0047(10) 0.0048(10) 0.0036(9)
C8 0.0589(16) 0.0718(18) 0.0944(19) -0.0237(13) 0.0209(14) -0.0215(14)
C9 0.0531(15) 0.0669(16) 0.0677(16) -0.0143(12) 0.0107(12) -0.0152(12)

loop_
_atom_site_type_symbol
_atom_site_label
_atom_site_fract_x
_atom_site_fract_y
_atom_site_fract_z
_atom_site_U_iso_or_equiv
_atom_site_thermal_displace_type
_atom_site_calc_flag
_atom_site_refinement_flags
_atom_site_occupancy
Cl Cl1 0.38204(13) 1.27773(12) 0.21878(3) 0.0806(3) Uani . . 1.000
O O1 0.2494(3) 0.0349(3) -0.03180(7) 0.0740(7) Uani . . 1.000
N N1 0.1941(3) 0.4376(3) 0.06100(7) 0.0500(6) Uani . . 1.000
N N2 0.1350(3) 0.2578(3) 0.03140(7) 0.0536(7) Uani . . 1.000
C C1 0.1329(3) 0.6969(3) 0.12510(8) 0.0447(7) Uani . . 1.000
C C2 0.0192(4) 0.7732(4) 0.16716(9) 0.0611(9) Uani . . 1.000
C C3 0.0928(4) 0.9511(4) 0.19580(10) 0.0654(9) Uani . . 1.000
C C4 0.2836(4) 1.0560(4) 0.18273(9) 0.0523(8) Uani . . 1.000
C C5 0.3992(4) 0.9858(4) 0.14095(10) 0.0622(9) Uani . . 1.000
C C6 0.3239(4) 0.8092(4) 0.11281(9) 0.0593(8) Uani . . 1.000
C C7 0.0599(4) 0.5018(3) 0.09485(8) 0.0481(7) Uani . . 1.000
C C8 -0.1579(4) 0.3947(4) 0.10580(11) 0.0743(10) Uani . . 1.000
C C9 0.2786(4) 0.1908(4) -0.00268(10) 0.0623(9) Uani . . 1.000
H H2 -0.11039 0.70239 0.17636 0.0733 Uiso . . 1.000
H H2A 0.00968 0.19185 0.03497 0.0644 Uiso . . 1.000
H H3 0.01322 0.99959 0.22383 0.0785 Uiso . . 1.000
H H5 0.52814 1.05794 0.13180 0.0746 Uiso . . 1.000
H H6 0.40342 0.76308 0.08454 0.0712 Uiso . . 1.000
H H9 0.41191 0.26791 -0.00468 0.0747 Uiso . . 1.000
H H81 -0.13024 0.24613 0.11431 0.1115 Uiso . . 1.000
H H82 -0.26116 0.40444 0.07507 0.1115 Uiso . . 1.000
H H83 -0.22185 0.46470 0.13504 0.1115 Uiso . . 1.000

loop_
_atom_type_symbol
_atom_type_description
_atom_type_scat_dispersion_real
_atom_type_scat_dispersion_imag
_atom_type_scat_source
O O 0.0106 0.0060 'International Tables Vol C Tables 4.2.6.8 and 6.1.1.4'
N N 0.0061 0.0033 'International Tables Vol C Tables 4.2.6.8 and 6.1.1.4'
Cl Cl 0.1484 0.1585 'International Tables Vol C Tables 4.2.6.8 and 6.1.1.4'
H H 0.0000 0.0000 'International Tables Vol C Tables 4.2.6.8 and 6.1.1.4'
C C 0.0033 0.0016 'International Tables Vol C Tables 4.2.6.8 and 6.1.1.4'

loop_
_geom_angle_atom_site_label_1
_geom_angle_atom_site_label_2
_geom_angle_atom_site_label_3
_geom_angle_site_symmetry_1
_geom_angle_site_symmetry_2
_geom_angle_site_symmetry_3
_geom_angle
_geom_angle_publ_flag
N2 N1 C7 . . . 118.23(18) no
N1 N2 C9 . . . 117.37(18) no
C9 N2 H2A . . . 121.00 no
N1 N2 H2A . . . 121.00 no
C6 C1 C7 . . . 120.71(19) no
C2 C1 C7 . . . 122.53(18) no
C2 C1 C6 . . . 116.75(19) no
C1 C2 C3 . . . 121.8(2) no
C2 C3 C4 . . . 119.6(2) no
Cl1 C4 C5 . . . 119.44(19) no
Cl1 C4 C3 . . . 120.45(19) no
C3 C4 C5 . . . 120.1(2) no
C4 C5 C6 . . . 119.7(2) no
C1 C6 C5 . . . 122.1(2) no
N1 C7 C1 . . . 115.47(19) no
N1 C7 C8 . . . 124.97(19) no
C1 C7 C8 . . . 119.56(19) no
O1 C9 N2 . . . 124.9(2) no
C1 C2 H2 . . . 119.00 no
C3 C2 H2 . . . 119.00 no
C2 C3 H3 . . . 120.00 no
C4 C3 H3 . . . 120.00 no
C4 C5 H5 . . . 120.00 no
C6 C5 H5 . . . 120.00 no
C1 C6 H6 . . . 119.00 no
C5 C6 H6 . . . 119.00 no
C7 C8 H81 . . . 109.00 no
C7 C8 H82 . . . 109.00 no
C7 C8 H83 . . . 109.00 no
H81 C8 H82 . . . 109.00 no
H81 C8 H83 . . . 109.00 no
H82 C8 H83 . . . 109.00 no
O1 C9 H9 . . . 118.00 no
N2 C9 H9 . . . 118.00 no

loop_
_geom_bond_atom_site_label_1
_geom_bond_atom_site_label_2
_geom_bond_site_symmetry_1
_geom_bond_site_symmetry_2
_geom_bond_distance
_geom_bond_publ_flag
Cl1 C4 . . 1.733(3) no
O1 C9 . . 1.224(3) no
N1 N2 . . 1.379(3) no
N1 C7 . . 1.274(3) no
N2 C9 . . 1.322(3) no
N2 H2A . . 0.8600 no
C1 C2 . . 1.384(3) no
C1 C7 . . 1.484(3) no
C1 C6 . . 1.385(3) no
C2 C3 . . 1.378(3) no
C3 C4 . . 1.367(3) no
C4 C5 . . 1.372(3) no
C5 C6 . . 1.368(3) no
C7 C8 . . 1.497(3) no
C2 H2 . . 0.9300 no
C3 H3 . . 0.9300 no
C5 H5 . . 0.9300 no
C6 H6 . . 0.9300 no
C8 H81 . . 0.9600 no
C8 H82 . . 0.9600 no
C8 H83 . . 0.9600 no
C9 H9 . . 0.9300 no

loop_
_geom_contact_atom_site_label_1
_geom_contact_atom_site_label_2
_geom_contact_distance
_geom_contact_site_symmetry_1
_geom_contact_site_symmetry_2
_geom_contact_publ_flag
Cl1 C4 3.535(2) . 2_655 no
O1 N2 2.920(3) . 3_555 no
O1 C8 3.288(3) . 3_555 no
O1 C9 3.202(3) . 3_655 no
O1 H2A 2.0800 . 3_555 no
O1 H6 2.8300 . 3_665 no
O1 H9 2.8600 . 3_655 no
O1 H81 2.7800 . 3_555 no
N2 O1 2.920(3) . 3_555 no
N1 H6 2.4300 . . no
N2 H81 2.7100 . . no
N2 H82 2.8200 . . no
C4 Cl1 3.535(2) . 2_645 no
C7 C9 3.537(3) . 3_565 no
C8 O1 3.288(3) . 3_555 no
C9 O1 3.202(3) . 3_655 no
C9 C9 3.537(3) . 3_655 no
C9 C7 3.537(3) . 3_565 no
C2 H83 2.5000 . . no
C3 H81 3.0000 . 1_565 no
C8 H2A 2.4600 . . no
C8 H5 2.9100 . 1_445 no
C8 H2 2.6200 . . no
C9 H2A 3.0100 . 3_555 no
C9 H6 2.9100 . 3_665 no
H2 C8 2.6200 . . no
H2 H83 1.9000 . . no
H2A C8 2.4600 . . no
H2A H81 2.2500 . . no
H2A H82 2.3600 . . no
H2A O1 2.0800 . 3_555 no
H2A C9 3.0100 . 3_555 no
H5 C8 2.9100 . 1_665 no
H5 H81 2.4100 . 1_665 no
H6 N1 2.4300 . . no
H6 O1 2.8300 . 3_665 no
H6 C9 2.9100 . 3_665 no
H6 H9 2.3700 . 3_665 no
H9 O1 2.8600 . 3_655 no
H9 H6 2.3700 . 3_665 no
H81 N2 2.7100 . . no
H81 C3 3.0000 . 1_545 no
H81 H2A 2.2500 . . no
H81 H5 2.4100 . 1_445 no
H81 O1 2.7800 . 3_555 no
H82 N2 2.8200 . . no
H82 H2A 2.3600 . . no
H83 C2 2.5000 . . no
H83 H2 1.9000 . . no

loop_
_geom_hbond_atom_site_label_D
_geom_hbond_atom_site_label_H
_geom_hbond_atom_site_label_A
_geom_hbond_site_symmetry_A
_geom_hbond_distance_DH
_geom_hbond_distance_HA
_geom_hbond_distance_DA
_geom_hbond_angle_DHA
_geom_hbond_publ_flag
N2 H2A O1 3_555 0.8600 2.0800 2.920(3) 164.00 yes

loop_
_geom_torsion_atom_site_label_1
_geom_torsion_atom_site_label_2
_geom_torsion_atom_site_label_3
_geom_torsion_atom_site_label_4
_geom_torsion_site_symmetry_1
_geom_torsion_site_symmetry_2
_geom_torsion_site_symmetry_3
_geom_torsion_site_symmetry_4
_geom_torsion
_geom_torsion_publ_flag
C7 N1 N2 C9 . . . . -178.5(2) no
N2 N1 C7 C8 . . . . 1.0(3) no
N2 N1 C7 C1 . . . . -179.61(17) no
N1 N2 C9 O1 . . . . -179.6(2) no
C2 C1 C6 C5 . . . . 0.6(3) no
C7 C1 C6 C5 . . . . -178.0(2) no
C2 C1 C7 C8 . . . . 6.7(3) no
C6 C1 C7 N1 . . . . 5.9(3) no
C2 C1 C7 N1 . . . . -172.7(2) no
C6 C1 C2 C3 . . . . -0.5(3) no
C7 C1 C2 C3 . . . . 178.1(2) no
C6 C1 C7 C8 . . . . -174.7(2) no
C1 C2 C3 C4 . . . . -0.2(4) no
C2 C3 C4 C5 . . . . 0.8(4) no
C2 C3 C4 Cl1 . . . . -179.02(19) no
Cl1 C4 C5 C6 . . . . 179.14(19) no
C3 C4 C5 C6 . . . . -0.7(4) no
C4 C5 C6 C1 . . . . -0.1(4) no

loop_
_cod_related_entry_id
_cod_related_entry_database
_cod_related_entry_code
1 ChemSpider 24743321
